data_7057838
loop_
_publ_author_name
'Chen, Lizhu'
'Dulaney, Hunter A.'
'Wilkins, Branford O.'
'Farmer, Sarah'
'Zhang, Yanbing'
'Fronczek, Frank R.'
'Jurss, Jonah W.'

_publ_section_title
;
 High-spin enforcement in first-row metal complexes of a constrained
 polyaromatic ligand: synthesis, structure, and properties
;
_journal_issue 23
_journal_name_full 'New Journal of Chemistry'
_journal_page_first 18667
_journal_paper_doi 10.1039/C8NJ02072H
_journal_volume 42
_journal_year 2018
_chemical_formula_moiety 'C33 H22 F3 N4 O3 S Zn, C F3 O3 S'
_chemical_formula_sum 'C34 H22 F6 N4 O6 S2 Zn'
_chemical_formula_weight 826.04
_space_group_crystal_system triclinic
_space_group_IT_number 2
_space_group_name_Hall '-P 1'
_space_group_name_H-M_alt 'P -1'
_symmetry_space_group_name_Hall '-P 1'
_symmetry_space_group_name_H-M 'P -1'
_atom_sites_solution_hydrogens geom
_audit_creation_method SHELXL-2018/1
_audit_update_record
;
2018-10-12 deposited with the CCDC.
2018-10-19 downloaded from the CCDC.
;
_cell_angle_alpha 86.650(5)
_cell_angle_beta 87.807(5)
_cell_angle_gamma 80.338(5)
_cell_formula_units_Z 2
_cell_length_a 9.014(5)
_cell_length_b 13.854(5)
_cell_length_c 14.960(5)
_cell_measurement_reflns_used 9716
_cell_measurement_temperature 100(2)
_cell_measurement_theta_max 25.38
_cell_measurement_theta_min 2.63
_cell_volume 1837.8(14)
_computing_cell_refinement 'SHELXTL, Acta Cryst., Sect. A 2008, 64, 112-122.'
_computing_data_collection 'APEX3 v2017.3.0'
_computing_data_reduction 'Saint, APEX v2017.3.0.'
_computing_molecular_graphics Ortep3
_computing_publication_material 'APEX3 v2017.3.0'
_computing_structure_refinement 'SHELXL-2018/1 (Sheldrick, 2018)'
_computing_structure_solution 'SHELXT, Acta Cryst., Sect. A 2015, A71, 3-8.'
_diffrn_ambient_temperature 100(2)
_diffrn_measured_fraction_theta_full 0.940
_diffrn_measured_fraction_theta_max 0.940
_diffrn_measurement_device_type 'Bruker APEX-II CCD'
_diffrn_measurement_method 'phi and omega scans'
_diffrn_radiation_monochromator graphite
_diffrn_radiation_type MoK\a
_diffrn_radiation_wavelength 0.71073
_diffrn_reflns_av_R_equivalents 0.0171
_diffrn_reflns_av_unetI/netI 0.0138
_diffrn_reflns_Laue_measured_fraction_full 0.940
_diffrn_reflns_Laue_measured_fraction_max 0.940
_diffrn_reflns_limit_h_max 10
_diffrn_reflns_limit_h_min -10
_diffrn_reflns_limit_k_max 16
_diffrn_reflns_limit_k_min -16
_diffrn_reflns_limit_l_max 18
_diffrn_reflns_limit_l_min -17
_diffrn_reflns_number 39220
_diffrn_reflns_point_group_measured_fraction_full 0.940
_diffrn_reflns_point_group_measured_fraction_max 0.940
_diffrn_reflns_theta_full 25.00
_diffrn_reflns_theta_max 25.00
_diffrn_reflns_theta_min 1.364
_diffrn_source 'fine-focus sealed tube'
_exptl_absorpt_coefficient_mu 0.861
_exptl_absorpt_correction_T_max 0.888
_exptl_absorpt_correction_T_min 0.825
_exptl_absorpt_correction_type multi-scan
_exptl_absorpt_process_details SADABS
_exptl_crystal_colour colorless
_exptl_crystal_density_diffrn 1.493
_exptl_crystal_description shards
_exptl_crystal_F_000 836
_exptl_crystal_size_max 0.230
_exptl_crystal_size_mid 0.210
_exptl_crystal_size_min 0.140
_refine_diff_density_max 1.169
_refine_diff_density_min -0.783
_refine_diff_density_rms 0.070
_refine_ls_extinction_method none
_refine_ls_goodness_of_fit_ref 1.047
_refine_ls_hydrogen_treatment constr
_refine_ls_matrix_type full
_refine_ls_number_parameters 622
_refine_ls_number_reflns 6323
_refine_ls_number_restraints 796
_refine_ls_restrained_S_all 1.131
_refine_ls_R_factor_all 0.0445
_refine_ls_R_factor_gt 0.0414
_refine_ls_shift/su_max 0.001
_refine_ls_shift/su_mean 0.000
_refine_ls_structure_factor_coef Fsqd
_refine_ls_weighting_details 'w=1/[\s^2^(Fo^2^)+(0.0551P)^2^+3.3404P] where P=(Fo^2^+2Fc^2^)/3'
_refine_ls_weighting_scheme calc
_refine_ls_wR_factor_gt 0.1075
_refine_ls_wR_factor_ref 0.1100
_reflns_Friedel_coverage 0.000
_reflns_number_gt 5849
_reflns_number_total 6323
_reflns_threshold_expression 'I > 2\s(I)'
_cod_data_source_file c8nj02072h2.cif
_cod_data_source_block Zn-ly2
_cod_depositor_comments 'Adding full bibliography for 7057834--7057838.cif.'
_cod_database_code 7057838
_shelx_shelxl_version_number 2018/1
_shelx_space_group_comment
;
The symmetry employed for this shelxl refinement is uniquely defined
by the following loop, which should always be used as a source of
symmetry information in preference to the above space-group names.
They are only intended as comments.
;
_shelx_estimated_absorpt_t_min 0.827
_shelx_estimated_absorpt_t_max 0.889

loop_
_space_group_symop_operation_xyz
'x, y, z'
'-x, -y, -z'

loop_
_atom_site_label
_atom_site_type_symbol
_atom_site_fract_x
_atom_site_fract_y
_atom_site_fract_z
_atom_site_U_iso_or_equiv
_atom_site_adp_type
_atom_site_occupancy
_atom_site_site_symmetry_order
_atom_site_calc_flag
_atom_site_refinement_flags_posn
_atom_site_refinement_flags_adp
_atom_site_refinement_flags_occupancy
_atom_site_disorder_assembly
_atom_site_disorder_group
Zn1 Zn 0.21981(3) 0.19751(2) 0.78792(2) 0.02012(11) Uani 1 1 d . . . . .
N1 N 0.3023(3) 0.07512(17) 0.86721(15) 0.0215(5) Uani 1 1 d . . . . .
N2 N 0.0995(2) 0.23000(17) 0.90938(14) 0.0184(5) Uani 1 1 d . . . . .
N3 N 0.3463(3) 0.30038(18) 0.73267(15) 0.0219(5) Uani 1 1 d . . . . .
N4 N 0.2800(3) 0.14104(19) 0.66257(15) 0.0274(5) Uani 1 1 d . . . . .
C1 C 0.4063(3) -0.0001(2) 0.84207(19) 0.0257(6) Uani 1 1 d . . . . .
H1 H 0.454088 0.004186 0.784600 0.031 Uiso 1 1 calc R U . . .
C2 C 0.4467(3) -0.0838(2) 0.8967(2) 0.0285(6) Uani 1 1 d . . . . .
H2 H 0.520150 -0.136339 0.877037 0.034 Uiso 1 1 calc R U . . .
C3 C 0.3778(3) -0.0892(2) 0.9804(2) 0.0280(6) Uani 1 1 d . . . . .
H3 H 0.404283 -0.145450 1.019573 0.034 Uiso 1 1 calc R U . . .
C4 C 0.2699(3) -0.0120(2) 1.00711(18) 0.0239(6) Uani 1 1 d . . . . .
H4 H 0.221598 -0.014692 1.064548 0.029 Uiso 1 1 calc R U . . .
C5 C 0.2336(3) 0.0691(2) 0.94879(17) 0.0205(6) Uani 1 1 d . . . . .
C6 C 0.1151(3) 0.1534(2) 0.97017(17) 0.0196(5) Uani 1 1 d . . . . .
C7 C 0.0224(3) 0.1528(2) 1.04678(18) 0.0231(6) Uani 1 1 d . . . . .
H7 H 0.036425 0.098823 1.089512 0.028 Uiso 1 1 calc R U . . .
C8 C -0.0905(3) 0.2321(2) 1.05961(18) 0.0235(6) Uani 1 1 d . . . . .
H8 H -0.156078 0.232797 1.110920 0.028 Uiso 1 1 calc R U . . .
C9 C -0.1071(3) 0.3102(2) 0.99709(17) 0.0218(6) Uani 1 1 d . . . . .
H9 H -0.184458 0.365014 1.004762 0.026 Uiso 1 1 calc R U . . .
C10 C -0.0091(3) 0.3079(2) 0.92264(17) 0.0192(5) Uani 1 1 d . . . . .
C11 C -0.0166(3) 0.3941(2) 0.85792(17) 0.0202(5) Uani 1 1 d . . . . .
C12 C -0.1412(3) 0.4238(2) 0.80472(18) 0.0250(6) Uani 1 1 d . . . . .
H12 H -0.220667 0.386460 0.806945 0.030 Uiso 1 1 calc R U . . .
C13 C -0.1497(3) 0.5077(2) 0.74844(19) 0.0301(7) Uani 1 1 d . . . . .
H13 H -0.234424 0.527443 0.711807 0.036 Uiso 1 1 calc R U . . .
C14 C -0.0345(4) 0.5626(2) 0.7458(2) 0.0311(7) Uani 1 1 d . . . . .
H14 H -0.041134 0.620644 0.708080 0.037 Uiso 1 1 calc R U . . .
C15 C 0.0909(3) 0.5332(2) 0.79817(19) 0.0262(6) Uani 1 1 d . . . . .
H15 H 0.170167 0.570746 0.795367 0.031 Uiso 1 1 calc R U . . .
C16 C 0.1008(3) 0.4490(2) 0.85471(17) 0.0206(6) Uani 1 1 d . . . . .
C17 C 0.2344(3) 0.4159(2) 0.91174(17) 0.0195(5) Uani 1 1 d . . . . .
C18 C 0.2222(3) 0.4178(2) 1.00522(18) 0.0217(6) Uani 1 1 d . . . . .
H18 H 0.128035 0.442297 1.033098 0.026 Uiso 1 1 calc R U . . .
C19 C 0.3456(3) 0.3845(2) 1.05758(18) 0.0236(6) Uani 1 1 d . . . . .
H19 H 0.335940 0.386640 1.120919 0.028 Uiso 1 1 calc R U . . .
C20 C 0.4835(3) 0.3478(2) 1.01768(19) 0.0251(6) Uani 1 1 d . . . . .
H20 H 0.568178 0.324883 1.053576 0.030 Uiso 1 1 calc R U . . .
C21 C 0.4971(3) 0.3449(2) 0.92540(18) 0.0238(6) Uani 1 1 d . . . . .
H21 H 0.591525 0.319936 0.898031 0.029 Uiso 1 1 calc R U . . .
C22 C 0.3733(3) 0.3783(2) 0.87236(17) 0.0200(5) Uani 1 1 d . . . . .
C23 C 0.3923(3) 0.3748(2) 0.77291(18) 0.0223(6) Uani 1 1 d . . . . .
C24 C 0.4589(3) 0.4455(2) 0.72490(19) 0.0285(6) Uani 1 1 d . . . . .
H24 H 0.489136 0.497382 0.754681 0.034 Uiso 1 1 calc R U . . .
C25 C 0.4811(4) 0.4399(2) 0.6331(2) 0.0351(7) Uani 1 1 d . . . . .
H25 H 0.523402 0.489025 0.598917 0.042 Uiso 1 1 calc R U . . .
C26 C 0.4408(4) 0.3617(2) 0.5922(2) 0.0339(7) Uani 1 1 d . . . . .
H26 H 0.458462 0.355161 0.529675 0.041 Uiso 1 1 calc R U . . .
C27 C 0.3744(3) 0.2931(2) 0.64317(18) 0.0273(6) Uani 1 1 d . . . . .
C28 C 0.3358(4) 0.2041(2) 0.60432(19) 0.0299(7) Uani 1 1 d . . . . .
C29 C 0.3584(4) 0.1860(3) 0.5139(2) 0.0439(9) Uani 1 1 d . . . . .
H29 H 0.395959 0.231943 0.473163 0.053 Uiso 1 1 calc R U . . .
C30 C 0.3248(5) 0.0991(3) 0.4849(2) 0.0502(10) Uani 1 1 d . . . . .
H30 H 0.340008 0.084598 0.423646 0.060 Uiso 1 1 calc R U . . .
C31 C 0.2694(4) 0.0342(3) 0.5447(2) 0.0449(9) Uani 1 1 d . . . . .
H31 H 0.246904 -0.025757 0.525582 0.054 Uiso 1 1 calc R U . . .
C32 C 0.2471(4) 0.0577(3) 0.6333(2) 0.0344(7) Uani 1 1 d . . . . .
H32 H 0.207178 0.013367 0.674686 0.041 Uiso 1 1 calc R U . . .
S1A S -0.1112(12) 0.1361(7) 0.7735(6) 0.0241(7) Uani 0.5 1 d D U P A 1
O1A O -0.011(2) 0.2006(11) 0.7354(13) 0.0264(13) Uani 0.5 1 d D U P A 1
O2A O -0.2414(13) 0.1852(9) 0.8213(6) 0.0293(13) Uani 0.5 1 d D U P A 1
O3A O -0.0336(13) 0.0468(7) 0.8162(5) 0.0272(13) Uani 0.5 1 d D U P A 1
C33A C -0.2101(8) 0.1235(4) 0.6721(5) 0.0372(10) Uani 0.5 1 d D U P A 1
F1A F -0.2811(8) 0.2109(4) 0.6415(4) 0.0500(12) Uani 0.5 1 d D U P A 1
F2A F -0.3132(7) 0.0654(4) 0.6862(5) 0.0462(12) Uani 0.5 1 d D U P A 1
F3A F -0.1156(7) 0.0875(4) 0.6073(4) 0.0397(11) Uani 0.5 1 d D U P A 1
S2A S 0.4392(7) 0.7370(5) 0.7021(4) 0.0319(7) Uani 0.5 1 d D U P B 1
O4A O 0.4681(11) 0.8366(5) 0.6902(6) 0.0361(12) Uani 0.5 1 d D U P B 1
O5A O 0.3924(17) 0.7057(7) 0.7905(6) 0.0360(14) Uani 0.5 1 d D U P B 1
O6A O 0.5435(6) 0.6650(5) 0.6551(4) 0.0337(11) Uani 0.5 1 d D U P B 1
C34A C 0.2698(7) 0.7486(4) 0.6360(4) 0.0466(9) Uani 0.5 1 d D U P B 1
F4A F 0.1571(6) 0.8136(4) 0.6685(3) 0.0558(10) Uani 0.5 1 d D U P B 1
F5A F 0.2980(6) 0.7787(4) 0.5517(3) 0.0423(10) Uani 0.5 1 d D U P B 1
F6A F 0.2200(6) 0.6636(4) 0.6337(3) 0.0482(10) Uani 0.5 1 d D U P B 1
S1B S -0.1114(12) 0.1368(7) 0.7752(6) 0.0235(7) Uani 0.5 1 d D U P A 2
O1B O -0.0065(19) 0.2010(11) 0.7425(13) 0.0261(13) Uani 0.5 1 d D U P A 2
O2B O -0.2260(12) 0.1800(8) 0.8375(6) 0.0244(12) Uani 0.5 1 d D U P A 2
O3B O -0.0403(13) 0.0377(7) 0.7979(5) 0.0271(13) Uani 0.5 1 d D U P A 2
S2B S 0.4233(7) 0.7348(5) 0.6990(4) 0.0335(7) Uani 0.5 1 d D U P C 2
O4B O 0.4899(11) 0.8223(5) 0.7034(6) 0.0383(13) Uani 0.5 1 d D U P C 2
O5B O 0.3864(16) 0.6882(7) 0.7840(6) 0.0352(14) Uani 0.5 1 d D U P C 2
O6B O 0.4976(8) 0.6657(5) 0.6357(4) 0.0456(13) Uani 0.5 1 d D U P C 2
C33B C -0.1984(7) 0.0982(4) 0.6772(4) 0.0361(10) Uani 0.5 1 d D U P A 2
F1B F -0.2791(8) 0.1741(4) 0.6331(4) 0.0474(11) Uani 0.5 1 d D U P A 2
F2B F -0.2877(7) 0.0339(4) 0.7031(4) 0.0412(11) Uani 0.5 1 d D U P A 2
F3B F -0.0948(7) 0.0538(4) 0.6211(4) 0.0404(12) Uani 0.5 1 d D U P A 2
C34B C 0.2458(8) 0.7715(4) 0.6536(4) 0.0524(10) Uani 0.5 1 d D U P C 2
F4B F 0.1658(7) 0.8410(4) 0.7029(4) 0.0687(12) Uani 0.5 1 d D U P C 2
F5B F 0.2483(7) 0.8093(5) 0.5695(4) 0.0642(12) Uani 0.5 1 d D U P C 2
F6B F 0.1644(7) 0.6993(4) 0.6545(4) 0.0635(11) Uani 0.5 1 d D U P C 2

loop_
_atom_site_aniso_label
_atom_site_aniso_U_11
_atom_site_aniso_U_22
_atom_site_aniso_U_33
_atom_site_aniso_U_23
_atom_site_aniso_U_13
_atom_site_aniso_U_12
Zn1 0.02518(18) 0.02121(19) 0.01408(16) -0.00478(12) 0.00569(12) -0.00424(13)
N1 0.0242(11) 0.0224(13) 0.0183(11) -0.0054(9) 0.0017(9) -0.0040(10)
N2 0.0209(11) 0.0194(12) 0.0158(11) -0.0051(8) 0.0019(8) -0.0049(9)
N3 0.0255(12) 0.0237(13) 0.0158(11) -0.0048(9) 0.0065(9) -0.0029(10)
N4 0.0329(13) 0.0322(15) 0.0183(12) -0.0101(10) 0.0067(10) -0.0077(11)
C1 0.0257(14) 0.0273(16) 0.0246(14) -0.0091(11) 0.0030(11) -0.0040(12)
C2 0.0284(15) 0.0238(16) 0.0326(16) -0.0095(12) -0.0013(12) 0.0007(13)
C3 0.0342(16) 0.0212(16) 0.0285(15) -0.0023(11) -0.0038(12) -0.0032(13)
C4 0.0287(14) 0.0234(15) 0.0206(14) -0.0035(11) 0.0021(11) -0.0065(12)
C5 0.0233(13) 0.0218(15) 0.0185(13) -0.0071(10) 0.0014(10) -0.0081(12)
C6 0.0222(13) 0.0205(14) 0.0176(13) -0.0056(10) -0.0004(10) -0.0063(11)
C7 0.0298(14) 0.0242(15) 0.0164(13) -0.0026(10) 0.0027(11) -0.0082(12)
C8 0.0256(14) 0.0282(16) 0.0181(13) -0.0068(11) 0.0061(10) -0.0083(12)
C9 0.0220(13) 0.0253(15) 0.0188(13) -0.0081(10) 0.0036(10) -0.0042(12)
C10 0.0211(13) 0.0213(15) 0.0165(12) -0.0059(10) 0.0004(10) -0.0054(11)
C11 0.0238(13) 0.0201(15) 0.0159(12) -0.0063(10) 0.0056(10) -0.0004(11)
C12 0.0246(14) 0.0303(17) 0.0202(13) -0.0051(11) 0.0038(11) -0.0045(12)
C13 0.0278(15) 0.0387(19) 0.0212(14) 0.0001(12) 0.0000(11) 0.0012(14)
C14 0.0373(16) 0.0282(17) 0.0250(15) 0.0056(12) 0.0039(12) -0.0013(14)
C15 0.0285(14) 0.0249(16) 0.0248(14) -0.0009(11) 0.0051(11) -0.0049(13)
C16 0.0236(13) 0.0206(15) 0.0165(13) -0.0056(10) 0.0059(10) -0.0007(11)
C17 0.0237(13) 0.0152(14) 0.0203(13) -0.0039(10) 0.0036(10) -0.0053(11)
C18 0.0237(13) 0.0210(15) 0.0208(13) -0.0068(10) 0.0065(10) -0.0043(12)
C19 0.0288(14) 0.0243(15) 0.0181(13) -0.0051(10) 0.0025(11) -0.0054(12)
C20 0.0251(14) 0.0279(16) 0.0216(14) -0.0023(11) 0.0000(11) -0.0027(12)
C21 0.0231(13) 0.0240(16) 0.0235(14) -0.0035(11) 0.0059(11) -0.0025(12)
C22 0.0263(14) 0.0175(14) 0.0171(13) -0.0038(10) 0.0048(10) -0.0062(11)
C23 0.0232(13) 0.0240(15) 0.0190(13) -0.0037(10) 0.0040(10) -0.0021(12)
C24 0.0361(16) 0.0261(16) 0.0240(15) -0.0033(11) 0.0059(12) -0.0086(14)
C25 0.0508(19) 0.0308(18) 0.0238(15) 0.0012(12) 0.0114(14) -0.0113(16)
C26 0.0491(19) 0.0335(18) 0.0188(14) -0.0022(12) 0.0117(13) -0.0089(16)
C27 0.0330(15) 0.0314(17) 0.0176(14) -0.0065(11) 0.0071(11) -0.0056(13)
C28 0.0347(16) 0.0349(18) 0.0212(14) -0.0090(12) 0.0079(12) -0.0079(14)
C29 0.062(2) 0.054(2) 0.0212(16) -0.0134(14) 0.0157(15) -0.0236(19)
C30 0.071(3) 0.061(3) 0.0255(17) -0.0229(16) 0.0151(17) -0.025(2)
C31 0.061(2) 0.050(2) 0.0302(17) -0.0212(15) 0.0104(16) -0.0228(19)
C32 0.0429(18) 0.0372(19) 0.0261(16) -0.0135(13) 0.0078(13) -0.0132(15)
S1A 0.0281(12) 0.0272(12) 0.0175(12) -0.0052(11) 0.0026(11) -0.0049(11)
O1A 0.032(2) 0.032(2) 0.016(3) -0.0039(19) 0.002(2) -0.0063(18)
O2A 0.029(2) 0.035(2) 0.022(3) -0.001(2) 0.002(2) -0.0015(18)
O3A 0.037(2) 0.027(2) 0.019(3) -0.0072(19) -0.002(2) -0.0081(18)
C33A 0.0389(17) 0.045(2) 0.0286(16) -0.0083(17) -0.0068(14) -0.0062(18)
F1A 0.057(2) 0.052(3) 0.038(2) -0.009(2) -0.0191(17) 0.006(2)
F2A 0.044(2) 0.055(3) 0.043(2) -0.009(2) -0.0095(17) -0.015(2)
F3A 0.046(2) 0.048(3) 0.0252(19) -0.014(2) -0.0047(16) -0.003(2)
S2A 0.0479(13) 0.0345(12) 0.0155(10) -0.0051(9) 0.0005(9) -0.0121(10)
O4A 0.056(2) 0.034(2) 0.020(2) -0.0039(18) -0.001(2) -0.014(2)
O5A 0.058(2) 0.035(3) 0.0178(19) -0.0057(19) 0.0031(19) -0.016(2)
O6A 0.046(2) 0.0360(19) 0.020(2) -0.0027(17) -0.0051(17) -0.009(2)
C34A 0.0544(18) 0.050(2) 0.0365(18) 0.0067(17) -0.0026(16) -0.0155(16)
F4A 0.0555(18) 0.065(2) 0.045(2) -0.0020(18) -0.0042(18) -0.0040(19)
F5A 0.050(2) 0.047(2) 0.0276(18) 0.0078(16) -0.0020(16) -0.0060(19)
F6A 0.050(2) 0.055(2) 0.044(2) 0.0070(18) -0.0039(18) -0.0244(19)
S1B 0.0274(12) 0.0268(12) 0.0171(12) -0.0058(11) 0.0012(11) -0.0056(11)
O1B 0.031(2) 0.031(2) 0.017(3) -0.003(2) 0.000(2) -0.0065(18)
O2B 0.029(2) 0.030(2) 0.015(2) -0.008(2) -0.0005(19) -0.0046(18)
O3B 0.039(2) 0.027(2) 0.016(3) -0.007(2) 0.003(2) -0.0037(19)
S2B 0.0555(14) 0.0319(11) 0.0174(11) -0.0091(9) 0.0115(11) -0.0203(10)
O4B 0.059(2) 0.037(2) 0.023(2) -0.0070(19) 0.003(2) -0.019(2)
O5B 0.056(2) 0.038(3) 0.0152(19) -0.0079(19) 0.0026(18) -0.017(2)
O6B 0.075(3) 0.039(2) 0.025(2) -0.0112(19) 0.012(2) -0.014(2)
C33B 0.0388(17) 0.043(2) 0.0278(16) -0.0096(16) -0.0060(14) -0.0066(18)
F1B 0.0551(18) 0.049(3) 0.0376(18) -0.007(2) -0.0178(15) -0.003(2)
F2B 0.043(2) 0.049(3) 0.037(2) -0.0059(19) -0.0097(17) -0.018(2)
F3B 0.044(2) 0.052(3) 0.027(2) -0.018(2) -0.0016(17) -0.005(2)
C34B 0.0602(18) 0.055(2) 0.0435(19) 0.0116(17) -0.0048(17) -0.0185(16)
F4B 0.066(2) 0.066(3) 0.071(3) 0.017(2) -0.001(2) -0.010(2)
F5B 0.078(3) 0.065(3) 0.051(2) 0.023(2) -0.013(2) -0.022(2)
F6B 0.069(2) 0.067(3) 0.059(2) 0.019(2) -0.014(2) -0.031(2)

loop_
_atom_type_symbol
_atom_type_description
_atom_type_scat_dispersion_real
_atom_type_scat_dispersion_imag
_atom_type_scat_source
C C 0.0033 0.0016 'International Tables Vol C Tables 4.2.6.8 and 6.1.1.4'
H H 0.0000 0.0000 'International Tables Vol C Tables 4.2.6.8 and 6.1.1.4'
N N 0.0061 0.0033 'International Tables Vol C Tables 4.2.6.8 and 6.1.1.4'
O O 0.0106 0.0060 'International Tables Vol C Tables 4.2.6.8 and 6.1.1.4'
F F 0.0171 0.0103 'International Tables Vol C Tables 4.2.6.8 and 6.1.1.4'
S S 0.1246 0.1234 'International Tables Vol C Tables 4.2.6.8 and 6.1.1.4'
Zn Zn 0.2839 1.4301 'International Tables Vol C Tables 4.2.6.8 and 6.1.1.4'

loop_
_geom_angle_atom_site_label_1
_geom_angle_atom_site_label_2
_geom_angle_atom_site_label_3
_geom_angle
N1 Zn1 N3 125.36(10)
N1 Zn1 N4 98.59(10)
N3 Zn1 N4 79.22(9)
N1 Zn1 N2 79.35(9)
N3 Zn1 N2 117.40(9)
N4 Zn1 N2 161.18(9)
N1 Zn1 O1B 114.6(3)
N3 Zn1 O1B 119.1(3)
N4 Zn1 O1B 82.9(5)
N2 Zn1 O1B 81.1(5)
N1 Zn1 O1A 115.5(3)
N3 Zn1 O1A 117.8(3)
N4 Zn1 O1A 80.8(5)
N2 Zn1 O1A 83.3(5)
C1 N1 C5 118.9(2)
C1 N1 Zn1 125.87(19)
C5 N1 Zn1 114.95(18)
C10 N2 C6 119.3(2)
C10 N2 Zn1 126.17(18)
C6 N2 Zn1 112.92(17)
C23 N3 C27 118.1(2)
C23 N3 Zn1 128.42(18)
C27 N3 Zn1 113.27(19)
C32 N4 C28 119.3(3)
C32 N4 Zn1 126.2(2)
C28 N4 Zn1 113.7(2)
N1 C1 C2 122.5(3)
N1 C1 H1 118.8
C2 C1 H1 118.8
C3 C2 C1 118.4(3)
C3 C2 H2 120.8
C1 C2 H2 120.8
C2 C3 C4 119.6(3)
C2 C3 H3 120.2
C4 C3 H3 120.2
C5 C4 C3 119.0(3)
C5 C4 H4 120.5
C3 C4 H4 120.5
N1 C5 C4 121.5(3)
N1 C5 C6 115.7(2)
C4 C5 C6 122.7(2)
N2 C6 C7 121.7(3)
N2 C6 C5 115.9(2)
C7 C6 C5 122.4(2)
C8 C7 C6 118.9(3)
C8 C7 H7 120.6
C6 C7 H7 120.6
C9 C8 C7 119.3(2)
C9 C8 H8 120.3
C7 C8 H8 120.3
C8 C9 C10 119.3(3)
C8 C9 H9 120.3
C10 C9 H9 120.3
N2 C10 C9 121.3(3)
N2 C10 C11 118.1(2)
C9 C10 C11 120.5(2)
C12 C11 C16 120.0(3)
C12 C11 C10 121.2(2)
C16 C11 C10 118.7(2)
C13 C12 C11 120.3(3)
C13 C12 H12 119.9
C11 C12 H12 119.9
C14 C13 C12 119.8(3)
C14 C13 H13 120.1
C12 C13 H13 120.1
C13 C14 C15 120.3(3)
C13 C14 H14 119.8
C15 C14 H14 119.8
C14 C15 C16 120.3(3)
C14 C15 H15 119.9
C16 C15 H15 119.9
C15 C16 C11 119.3(3)
C15 C16 C17 121.3(2)
C11 C16 C17 119.4(2)
C22 C17 C18 118.5(3)
C22 C17 C16 120.1(2)
C18 C17 C16 121.3(2)
C19 C18 C17 120.9(2)
C19 C18 H18 119.6
C17 C18 H18 119.6
C18 C19 C20 120.1(3)
C18 C19 H19 120.0
C20 C19 H19 120.0
C21 C20 C19 119.8(3)
C21 C20 H20 120.1
C19 C20 H20 120.1
C20 C21 C22 120.4(3)
C20 C21 H21 119.8
C22 C21 H21 119.8
C21 C22 C17 120.3(2)
C21 C22 C23 119.0(2)
C17 C22 C23 120.7(2)
N3 C23 C24 121.9(2)
N3 C23 C22 118.3(2)
C24 C23 C22 119.7(2)
C25 C24 C23 119.5(3)
C25 C24 H24 120.3
C23 C24 H24 120.3
C26 C25 C24 118.9(3)
C26 C25 H25 120.5
C24 C25 H25 120.5
C25 C26 C27 119.3(3)
C25 C26 H26 120.3
C27 C26 H26 120.3
N3 C27 C26 122.1(3)
N3 C27 C28 115.7(3)
C26 C27 C28 122.1(3)
N4 C28 C29 121.7(3)
N4 C28 C27 115.7(2)
C29 C28 C27 122.6(3)
C30 C29 C28 118.2(3)
C30 C29 H29 120.9
C28 C29 H29 120.9
C31 C30 C29 120.0(3)
C31 C30 H30 120.0
C29 C30 H30 120.0
C30 C31 C32 118.8(3)
C30 C31 H31 120.6
C32 C31 H31 120.6
N4 C32 C31 122.0(3)
N4 C32 H32 119.0
C31 C32 H32 119.0
O2A S1A O3A 116.2(5)
O2A S1A O1A 114.6(4)
O3A S1A O1A 113.5(5)
O2A S1A C33A 95.4(7)
O3A S1A C33A 116.5(7)
O1A S1A C33A 98.0(9)
S1A O1A Zn1 122.0(9)
F3A C33A F2A 108.1(4)
F3A C33A F1A 107.2(4)
F2A C33A F1A 107.4(4)
F3A C33A S1A 111.5(5)
F2A C33A S1A 112.2(6)
F1A C33A S1A 110.3(5)
O5A S2A O6A 115.4(4)
O5A S2A O4A 116.6(4)
O6A S2A O4A 115.3(4)
O5A S2A C34A 104.5(7)
O6A S2A C34A 102.3(4)
O4A S2A C34A 99.3(6)
F6A C34A F5A 107.6(4)
F6A C34A F4A 107.3(4)
F5A C34A F4A 107.3(4)
F6A C34A S2A 111.9(5)
F5A C34A S2A 110.5(4)
F4A C34A S2A 112.1(5)
O2B S1B O3B 116.2(4)
O2B S1B O1B 114.7(5)
O3B S1B O1B 113.8(4)
O2B S1B C33B 110.1(7)
O3B S1B C33B 91.8(7)
O1B S1B C33B 107.4(9)
S1B O1B Zn1 126.4(9)
O5B S2B O4B 115.9(4)
O5B S2B O6B 113.0(4)
O4B S2B O6B 114.6(4)
O5B S2B C34B 101.9(7)
O4B S2B C34B 106.8(6)
O6B S2B C34B 102.6(5)
F3B C33B F2B 107.0(4)
F3B C33B F1B 108.5(4)
F2B C33B F1B 108.9(4)
F3B C33B S1B 111.1(5)
F2B C33B S1B 109.8(5)
F1B C33B S1B 111.5(5)
F6B C34B F5B 106.8(4)
F6B C34B F4B 105.7(5)
F5B C34B F4B 106.6(5)
F6B C34B S2B 113.2(5)
F5B C34B S2B 114.4(5)
F4B C34B S2B 109.5(5)

loop_
_geom_bond_atom_site_label_1
_geom_bond_atom_site_label_2
_geom_bond_distance
Zn1 N1 2.060(2)
Zn1 N3 2.086(2)
Zn1 N4 2.091(2)
Zn1 N2 2.112(2)
Zn1 O1B 2.17(2)
Zn1 O1A 2.24(2)
N1 C1 1.341(4)
N1 C5 1.352(3)
N2 C10 1.348(4)
N2 C6 1.349(4)
N3 C23 1.354(4)
N3 C27 1.359(3)
N4 C32 1.341(4)
N4 C28 1.342(4)
C1 C2 1.384(4)
C1 H1 0.9500
C2 C3 1.380(4)
C2 H2 0.9500
C3 C4 1.386(4)
C3 H3 0.9500
C4 C5 1.383(4)
C4 H4 0.9500
C5 C6 1.486(4)
C6 C7 1.393(4)
C7 C8 1.383(4)
C7 H7 0.9500
C8 C9 1.381(4)
C8 H8 0.9500
C9 C10 1.393(4)
C9 H9 0.9500
C10 C11 1.487(4)
C11 C12 1.392(4)
C11 C16 1.401(4)
C12 C13 1.388(4)
C12 H12 0.9500
C13 C14 1.385(4)
C13 H13 0.9500
C14 C15 1.390(4)
C14 H14 0.9500
C15 C16 1.393(4)
C15 H15 0.9500
C16 C17 1.495(4)
C17 C22 1.396(4)
C17 C18 1.400(4)
C18 C19 1.384(4)
C18 H18 0.9500
C19 C20 1.387(4)
C19 H19 0.9500
C20 C21 1.384(4)
C20 H20 0.9500
C21 C22 1.393(4)
C21 H21 0.9500
C22 C23 1.494(4)
C23 C24 1.384(4)
C24 C25 1.384(4)
C24 H24 0.9500
C25 C26 1.380(5)
C25 H25 0.9500
C26 C27 1.384(4)
C26 H26 0.9500
C27 C28 1.491(4)
C28 C29 1.391(4)
C29 C30 1.387(5)
C29 H29 0.9500
C30 C31 1.371(5)
C30 H30 0.9500
C31 C32 1.382(4)
C31 H31 0.9500
C32 H32 0.9500
S1A O2A 1.441(3)
S1A O3A 1.443(3)
S1A O1A 1.456(3)
S1A C33A 1.819(14)
C33A F3A 1.329(4)
C33A F2A 1.332(4)
C33A F1A 1.336(4)
S2A O5A 1.438(3)
S2A O6A 1.445(3)
S2A O4A 1.447(3)
S2A C34A 1.830(9)
C34A F6A 1.331(4)
C34A F5A 1.333(4)
C34A F4A 1.336(4)
S1B O2B 1.440(3)
S1B O3B 1.442(3)
S1B O1B 1.455(3)
S1B C33B 1.836(14)
S2B O5B 1.445(3)
S2B O4B 1.447(3)
S2B O6B 1.450(3)
S2B C34B 1.746(10)
C33B F3B 1.328(4)
C33B F2B 1.329(4)
C33B F1B 1.330(4)
C34B F6B 1.335(4)
C34B F5B 1.336(4)
C34B F4B 1.341(4)

loop_
_geom_torsion_atom_site_label_1
_geom_torsion_atom_site_label_2
_geom_torsion_atom_site_label_3
_geom_torsion_atom_site_label_4
_geom_torsion
C5 N1 C1 C2 -0.3(4)
Zn1 N1 C1 C2 -174.3(2)
N1 C1 C2 C3 -0.6(4)
C1 C2 C3 C4 0.7(4)
C2 C3 C4 C5 0.0(4)
C1 N1 C5 C4 1.0(4)
Zn1 N1 C5 C4 175.7(2)
C1 N1 C5 C6 -177.5(2)
Zn1 N1 C5 C6 -2.8(3)
C3 C4 C5 N1 -0.9(4)
C3 C4 C5 C6 177.5(2)
C10 N2 C6 C7 -0.3(4)
Zn1 N2 C6 C7 -166.9(2)
C10 N2 C6 C5 177.8(2)
Zn1 N2 C6 C5 11.3(3)
N1 C5 C6 N2 -5.9(3)
C4 C5 C6 N2 175.6(2)
N1 C5 C6 C7 172.2(2)
C4 C5 C6 C7 -6.2(4)
N2 C6 C7 C8 1.4(4)
C5 C6 C7 C8 -176.7(2)
C6 C7 C8 C9 -0.9(4)
C7 C8 C9 C10 -0.4(4)
C6 N2 C10 C9 -1.1(4)
Zn1 N2 C10 C9 163.50(19)
C6 N2 C10 C11 175.7(2)
Zn1 N2 C10 C11 -19.7(3)
C8 C9 C10 N2 1.5(4)
C8 C9 C10 C11 -175.3(2)
N2 C10 C11 C12 116.5(3)
C9 C10 C11 C12 -66.7(3)
N2 C10 C11 C16 -67.1(3)
C9 C10 C11 C16 109.8(3)
C16 C11 C12 C13 -0.1(4)
C10 C11 C12 C13 176.3(2)
C11 C12 C13 C14 -0.6(4)
C12 C13 C14 C15 1.1(5)
C13 C14 C15 C16 -0.9(4)
C14 C15 C16 C11 0.3(4)
C14 C15 C16 C17 -179.9(3)
C12 C11 C16 C15 0.2(4)
C10 C11 C16 C15 -176.3(2)
C12 C11 C16 C17 -179.6(2)
C10 C11 C16 C17 3.9(4)
C15 C16 C17 C22 -70.3(4)
C11 C16 C17 C22 109.5(3)
C15 C16 C17 C18 112.5(3)
C11 C16 C17 C18 -67.7(3)
C22 C17 C18 C19 0.9(4)
C16 C17 C18 C19 178.2(3)
C17 C18 C19 C20 -0.5(4)
C18 C19 C20 C21 0.1(4)
C19 C20 C21 C22 -0.1(4)
C20 C21 C22 C17 0.6(4)
C20 C21 C22 C23 179.5(3)
C18 C17 C22 C21 -1.0(4)
C16 C17 C22 C21 -178.2(2)
C18 C17 C22 C23 -179.9(2)
C16 C17 C22 C23 2.8(4)
C27 N3 C23 C24 3.5(4)
Zn1 N3 C23 C24 -171.3(2)
C27 N3 C23 C22 -175.0(2)
Zn1 N3 C23 C22 10.3(4)
C21 C22 C23 N3 100.3(3)
C17 C22 C23 N3 -80.8(3)
C21 C22 C23 C24 -78.2(4)
C17 C22 C23 C24 100.8(3)
N3 C23 C24 C25 -0.7(5)
C22 C23 C24 C25 177.7(3)
C23 C24 C25 C26 -2.2(5)
C24 C25 C26 C27 2.3(5)
C23 N3 C27 C26 -3.4(5)
Zn1 N3 C27 C26 172.1(3)
C23 N3 C27 C28 173.9(3)
Zn1 N3 C27 C28 -10.6(3)
C25 C26 C27 N3 0.5(5)
C25 C26 C27 C28 -176.6(3)
C32 N4 C28 C29 1.0(5)
Zn1 N4 C28 C29 -169.1(3)
C32 N4 C28 C27 -177.9(3)
Zn1 N4 C28 C27 12.0(4)
N3 C27 C28 N4 -0.9(4)
C26 C27 C28 N4 176.3(3)
N3 C27 C28 C29 -179.8(3)
C26 C27 C28 C29 -2.5(5)
N4 C28 C29 C30 -1.4(6)
C27 C28 C29 C30 177.4(4)
C28 C29 C30 C31 0.6(7)
C29 C30 C31 C32 0.6(7)
C28 N4 C32 C31 0.3(5)
Zn1 N4 C32 C31 169.0(3)
C30 C31 C32 N4 -1.0(6)
O2A S1A O1A Zn1 111.1(11)
O3A S1A O1A Zn1 -25.5(12)
C33A S1A O1A Zn1 -149.1(11)
O2A S1A C33A F3A 173.9(6)
O3A S1A C33A F3A -63.3(8)
O1A S1A C33A F3A 58.1(7)
O2A S1A C33A F2A -64.7(7)
O3A S1A C33A F2A 58.1(8)
O1A S1A C33A F2A 179.5(7)
O2A S1A C33A F1A 54.9(7)
O3A S1A C33A F1A 177.7(6)
O1A S1A C33A F1A -60.9(7)
O5A S2A C34A F6A -60.9(5)
O6A S2A C34A F6A 59.7(5)
O4A S2A C34A F6A 178.3(5)
O5A S2A C34A F5A 179.3(4)
O6A S2A C34A F5A -60.1(5)
O4A S2A C34A F5A 58.5(5)
O5A S2A C34A F4A 59.7(5)
O6A S2A C34A F4A -179.7(4)
O4A S2A C34A F4A -61.1(5)
O2B S1B O1B Zn1 101.4(11)
O3B S1B O1B Zn1 -35.9(13)
C33B S1B O1B Zn1 -135.9(11)
O2B S1B C33B F3B -176.9(6)
O3B S1B C33B F3B -58.1(6)
O1B S1B C33B F3B 57.6(7)
O2B S1B C33B F2B -58.7(7)
O3B S1B C33B F2B 60.1(6)
O1B S1B C33B F2B 175.7(6)
O2B S1B C33B F1B 62.0(7)
O3B S1B C33B F1B -179.1(6)
O1B S1B C33B F1B -63.5(7)
O5B S2B C34B F6B -51.2(5)
O4B S2B C34B F6B -173.2(5)
O6B S2B C34B F6B 66.0(5)
O5B S2B C34B F5B -173.9(5)
O4B S2B C34B F5B 64.1(6)
O6B S2B C34B F5B -56.7(6)
O5B S2B C34B F4B 66.5(5)
O4B S2B C34B F4B -55.5(5)
O6B S2B C34B F4B -176.3(4)
